data_7017758
loop_
_publ_author_name
'Hussain, Akhtar'
'Gadadhar, Sudarshan'
'Goswami, Tridib K.'
'Karande, Anjali A.'
'Chakravarty, Akhil R.'

_publ_section_title
;
 Photo-induced DNA cleavage activity and remarkable photocytotoxicity of
 lanthanide(III) complexes of a polypyridyl ligand.
;
_journal_issue 3
_journal_name_full 'Dalton transactions (Cambridge, England : 2003)'
_journal_page_first 885
_journal_page_last 895
_journal_paper_doi 10.1039/c1dt11400j
_journal_volume 41
_journal_year 2012
_chemical_formula_moiety 'C27 H25 Gd N4 O7'
_chemical_formula_sum 'C27 H25 Gd N4 O7'
_chemical_formula_weight 674.76
_chemical_name_systematic
;
?
;
_space_group_IT_number 2
_symmetry_cell_setting triclinic
_symmetry_space_group_name_Hall '-P 1'
_symmetry_space_group_name_H-M 'P -1'
_atom_sites_solution_hydrogens geom
_atom_sites_solution_primary direct
_atom_sites_solution_secondary difmap
_audit_creation_method SHELXL-97
_cell_angle_alpha 98.002(5)
_cell_angle_beta 91.508(5)
_cell_angle_gamma 106.256(5)
_cell_formula_units_Z 2
_cell_length_a 9.0588(8)
_cell_length_b 10.9214(8)
_cell_length_c 14.2715(13)
_cell_measurement_temperature 293(2)
_cell_volume 1339.1(2)
_computing_cell_refinement 'Bruker Smart'
_computing_data_collection 'Bruker Smart'
_computing_data_reduction 'Bruker Saint'
_computing_molecular_graphics 'Ortep-3 for Windows (Farrugia, 1997)'
_computing_publication_material 'WinGX publication routines (Farrugia, 1999)'
_computing_structure_refinement 'SHELXL-97 (Sheldrick, 1997)'
_computing_structure_solution 'SHELXL-97 (Sheldrick, 1997)'
_diffrn_ambient_temperature 293(2)
_diffrn_detector_area_resol_mean 0.3
_diffrn_measured_fraction_theta_full 0.991
_diffrn_measured_fraction_theta_max 0.991
_diffrn_measurement_device_type 'Bruker Smart CCD Area Detector'
_diffrn_measurement_method 'omega scans'
_diffrn_radiation_monochromator graphite
_diffrn_radiation_source 'fine-focus sealed tube'
_diffrn_radiation_type MoK\a
_diffrn_radiation_wavelength 0.71073
_diffrn_reflns_av_R_equivalents 0.0574
_diffrn_reflns_av_sigmaI/netI 0.0594
_diffrn_reflns_limit_h_max 10
_diffrn_reflns_limit_h_min -10
_diffrn_reflns_limit_k_max 12
_diffrn_reflns_limit_k_min -12
_diffrn_reflns_limit_l_max 16
_diffrn_reflns_limit_l_min -16
_diffrn_reflns_number 20364
_diffrn_reflns_theta_full 25.00
_diffrn_reflns_theta_max 25.00
_diffrn_reflns_theta_min 1.44
_exptl_absorpt_coefficient_mu 2.529
_exptl_absorpt_correction_T_max 0.3368
_exptl_absorpt_correction_T_min 0.2528
_exptl_absorpt_correction_type empirical
_exptl_crystal_colour Colorless
_exptl_crystal_density_diffrn 1.673
_exptl_crystal_density_method 'not measured'
_exptl_crystal_description Hexagonal
_exptl_crystal_F_000 670
_exptl_crystal_size_max 0.75
_exptl_crystal_size_mid 0.65
_exptl_crystal_size_min 0.55
_refine_diff_density_max 0.950
_refine_diff_density_min -0.458
_refine_diff_density_rms 0.106
_refine_ls_extinction_method none
_refine_ls_goodness_of_fit_ref 1.021
_refine_ls_hydrogen_treatment constr
_refine_ls_matrix_type full
_refine_ls_number_parameters 352
_refine_ls_number_reflns 4658
_refine_ls_number_restraints 0
_refine_ls_restrained_S_all 1.021
_refine_ls_R_factor_all 0.0797
_refine_ls_R_factor_gt 0.0477
_refine_ls_shift/su_max 0.000
_refine_ls_shift/su_mean 0.000
_refine_ls_structure_factor_coef Fsqd
_refine_ls_weighting_details 'calc w=1/[\s^2^(Fo^2^)+(0.0573P)^2^+0.0000P] where P=(Fo^2^+2Fc^2^)/3'
_refine_ls_weighting_scheme calc
_refine_ls_wR_factor_gt 0.1002
_refine_ls_wR_factor_ref 0.1096
_reflns_number_gt 3320
_reflns_number_total 4658
_reflns_threshold_expression >2sigma(I)
_cod_data_source_file c1dt11400j.txt
_cod_data_source_block daltonarc11
_cod_depositor_comments
;
The following automatic conversions were performed:

'_symmetry_cell_setting' value 'Triclinic' changed to 'triclinic'
according to /home/saulius/struct/CIF-dictionaries/cif_core.dic
dictionary named 'cif_core.dic' version 2.4.1 from 2010-06-29.

Automatic conversion script
Id: cif_fix_values 1715 2011-07-08 13:25:40Z adriana 
;
_cod_database_code 7017758

loop_
_symmetry_equiv_pos_as_xyz
'x, y, z'
'-x, -y, -z'

loop_
_atom_site_label
_atom_site_type_symbol
_atom_site_fract_x
_atom_site_fract_y
_atom_site_fract_z
_atom_site_U_iso_or_equiv
_atom_site_adp_type
_atom_site_occupancy
_atom_site_symmetry_multiplicity
_atom_site_calc_flag
_atom_site_refinement_flags
C11 C 0.8282(18) 0.4816(15) 0.0996(15) 0.170(7) Uani 1 1 d .
H8 H 0.9331 0.5215 0.0980 0.204 Uiso 1 1 calc R
Gd1 Gd 0.23851(4) 0.28539(3) 0.25975(2) 0.05743(16) Uani 1 1 d .
O5 O 0.2008(6) 0.4840(5) 0.2063(4) 0.0738(13) Uani 1 1 d .
O4 O 0.3309(5) 0.2701(4) 0.4088(3) 0.0661(12) Uani 1 1 d .
N4 N 0.2442(7) 0.5608(6) 0.2844(5) 0.0717(17) Uani 1 1 d .
O1 O 0.0183(6) 0.2964(5) 0.3382(4) 0.0739(14) Uani 1 1 d .
O6 O 0.2834(6) 0.5124(5) 0.3545(4) 0.0761(14) Uani 1 1 d .
O2 O 0.0872(6) 0.0714(5) 0.2666(4) 0.0796(15) Uani 1 1 d .
O3 O 0.3941(6) 0.1425(5) 0.2300(3) 0.0728(13) Uani 1 1 d .
N2 N 0.3604(10) 0.3107(6) 0.0979(5) 0.0772(19) Uani 1 1 d .
C24 C 0.4419(9) 0.0779(7) 0.2853(6) 0.0686(19) Uani 1 1 d .
N1 N 0.0540(10) 0.2120(6) 0.1087(5) 0.0823(19) Uani 1 1 d .
C6 C 0.2775(15) 0.2608(9) 0.0194(7) 0.091(3) Uani 1 1 d .
C26 C 0.3909(8) 0.1906(7) 0.4393(5) 0.0671(19) Uani 1 1 d .
C25 C 0.4422(10) 0.0976(7) 0.3830(6) 0.080(2) Uani 1 1 d .
H13 H 0.4807 0.0431 0.4147 0.096 Uiso 1 1 calc R
C21 C 0.0082(10) 0.0262(8) 0.3312(6) 0.082(2) Uani 1 1 d .
O7 O 0.2437(8) 0.6720(6) 0.2896(5) 0.109(2) Uani 1 1 d .
C19 C -0.0574(9) 0.2262(8) 0.3942(6) 0.076(2) Uani 1 1 d .
C17 C 0.5156(12) 0.3671(8) 0.0982(8) 0.083(3) Uani 1 1 d .
N3 N 0.5243(8) 0.4222(6) 0.2649(6) 0.0781(18) Uani 1 1 d .
C16 C 0.5993(11) 0.4241(8) 0.1862(9) 0.087(3) Uani 1 1 d .
C5 C 0.1119(15) 0.2055(8) 0.0200(6) 0.094(3) Uani 1 1 d .
C20 C -0.0640(10) 0.0965(8) 0.3939(6) 0.088(3) Uani 1 1 d .
H12 H -0.1210 0.0541 0.4392 0.106 Uiso 1 1 calc R
C27 C 0.4151(11) 0.2058(8) 0.5462(5) 0.092(3) Uani 1 1 d .
H17A H 0.3733 0.2725 0.5749 0.138 Uiso 1 1 calc R
H17B H 0.5234 0.2286 0.5641 0.138 Uiso 1 1 calc R
H17C H 0.3639 0.1259 0.5674 0.138 Uiso 1 1 calc R
C3 C -0.144(2) 0.1039(11) -0.0462(10) 0.140(5) Uani 1 1 d .
H3 H -0.2110 0.0663 -0.0995 0.168 Uiso 1 1 calc R
C13 C 0.8394(14) 0.5359(12) 0.2751(13) 0.128(5) Uani 1 1 d .
H9 H 0.9454 0.5738 0.2785 0.154 Uiso 1 1 calc R
C15 C 0.6026(10) 0.4774(8) 0.3465(8) 0.096(3) Uani 1 1 d .
H11 H 0.5495 0.4782 0.4013 0.115 Uiso 1 1 calc R
C10 C 0.742(2) 0.4245(15) 0.0134(12) 0.157(7) Uani 1 1 d .
H7 H 0.7911 0.4237 -0.0428 0.189 Uiso 1 1 calc R
C22 C -0.0138(13) -0.1155(8) 0.3354(7) 0.117(3) Uani 1 1 d .
H15D H 0.0422 -0.1497 0.2873 0.176 Uiso 1 1 calc R
H15E H -0.1214 -0.1614 0.3250 0.176 Uiso 1 1 calc R
H15F H 0.0238 -0.1253 0.3967 0.176 Uiso 1 1 calc R
C4 C 0.0130(19) 0.1471(12) -0.0595(8) 0.135(4) Uani 1 1 d .
H4 H 0.0500 0.1371 -0.1194 0.162 Uiso 1 1 calc R
C7 C 0.338(2) 0.2571(12) -0.0760(10) 0.145(6) Uani 1 1 d .
H5 H 0.2777 0.2209 -0.1320 0.174 Uiso 1 1 calc R
C23 C 0.5069(11) -0.0248(8) 0.2375(7) 0.102(3) Uani 1 1 d .
H16A H 0.4977 -0.0274 0.1700 0.153 Uiso 1 1 calc R
H16B H 0.4509 -0.1069 0.2534 0.153 Uiso 1 1 calc R
H16C H 0.6135 -0.0057 0.2584 0.153 Uiso 1 1 calc R
C12 C 0.7624(12) 0.4813(10) 0.1892(11) 0.107(4) Uani 1 1 d .
C9 C 0.5845(19) 0.3695(12) 0.0111(11) 0.127(5) Uani 1 1 d .
C14 C 0.7640(12) 0.5355(10) 0.3541(12) 0.131(5) Uani 1 1 d .
H10 H 0.8162 0.5724 0.4127 0.157 Uiso 1 1 calc R
C8 C 0.494(3) 0.3132(13) -0.0720(10) 0.149(7) Uani 1 1 d .
H6 H 0.5424 0.3134 -0.1287 0.179 Uiso 1 1 calc R
C18 C -0.1473(10) 0.2887(9) 0.4637(6) 0.099(3) Uani 1 1 d .
H14D H -0.1325 0.3767 0.4545 0.148 Uiso 1 1 calc R
H14E H -0.1118 0.2866 0.5273 0.148 Uiso 1 1 calc R
H14F H -0.2549 0.2426 0.4535 0.148 Uiso 1 1 calc R
C1 C -0.0948(13) 0.1707(8) 0.1191(7) 0.103(3) Uani 1 1 d .
H1 H -0.1291 0.1793 0.1798 0.123 Uiso 1 1 calc R
C2 C -0.2064(15) 0.1130(10) 0.0404(10) 0.132(4) Uani 1 1 d .
H2 H -0.3117 0.0843 0.0475 0.158 Uiso 1 1 calc R

loop_
_atom_site_aniso_label
_atom_site_aniso_U_11
_atom_site_aniso_U_22
_atom_site_aniso_U_33
_atom_site_aniso_U_23
_atom_site_aniso_U_13
_atom_site_aniso_U_12
C11 0.131(13) 0.123(13) 0.30(2) 0.087(14) 0.115(16) 0.072(10)
Gd1 0.0640(3) 0.0439(2) 0.0642(2) 0.00876(15) 0.00756(16) 0.01464(16)
O5 0.090(4) 0.052(3) 0.081(4) 0.009(3) 0.009(3) 0.024(3)
O4 0.076(3) 0.050(3) 0.072(3) 0.005(2) -0.003(2) 0.021(3)
N4 0.060(4) 0.046(4) 0.109(6) 0.007(4) 0.017(4) 0.016(3)
O1 0.067(3) 0.065(3) 0.093(4) 0.020(3) 0.021(3) 0.019(3)
O6 0.075(4) 0.061(3) 0.090(4) 0.003(3) -0.001(3) 0.021(3)
O2 0.092(4) 0.057(3) 0.081(4) 0.017(3) 0.018(3) 0.003(3)
O3 0.085(4) 0.063(3) 0.075(3) 0.009(3) 0.014(3) 0.028(3)
N2 0.120(7) 0.049(4) 0.074(5) 0.016(3) 0.020(4) 0.040(4)
C24 0.074(5) 0.050(5) 0.081(6) 0.006(4) 0.005(4) 0.019(4)
N1 0.109(6) 0.057(4) 0.074(5) 0.009(3) -0.012(4) 0.012(4)
C6 0.138(10) 0.056(5) 0.091(7) 0.017(5) 0.021(7) 0.046(6)
C26 0.067(5) 0.053(5) 0.074(5) 0.012(4) 0.002(4) 0.005(4)
C25 0.119(7) 0.058(5) 0.076(6) 0.001(4) -0.003(5) 0.049(5)
C21 0.095(6) 0.060(5) 0.079(6) 0.009(4) -0.003(5) 0.008(5)
O7 0.125(5) 0.051(4) 0.154(6) 0.007(4) 0.008(4) 0.033(3)
C19 0.068(5) 0.080(6) 0.077(5) 0.011(5) 0.003(4) 0.015(4)
C17 0.093(7) 0.056(5) 0.126(8) 0.044(5) 0.063(7) 0.044(5)
N3 0.069(5) 0.055(4) 0.114(6) 0.015(4) 0.017(5) 0.021(3)
C16 0.087(7) 0.058(5) 0.136(9) 0.034(6) 0.043(7) 0.041(5)
C5 0.174(11) 0.054(5) 0.059(6) 0.002(4) -0.020(7) 0.047(6)
C20 0.105(7) 0.068(6) 0.087(6) 0.021(5) 0.025(5) 0.011(5)
C27 0.122(8) 0.088(6) 0.069(5) 0.011(4) -0.005(5) 0.036(5)
C3 0.199(15) 0.086(8) 0.113(10) 0.004(7) -0.078(11) 0.021(9)
C13 0.066(8) 0.095(9) 0.236(17) 0.058(10) 0.024(10) 0.026(6)
C15 0.066(6) 0.055(5) 0.163(10) 0.020(6) -0.013(6) 0.011(4)
C10 0.21(2) 0.114(12) 0.198(16) 0.063(11) 0.121(14) 0.090(12)
C22 0.164(10) 0.065(6) 0.118(8) 0.033(5) 0.030(7) 0.012(6)
C4 0.200(14) 0.100(9) 0.100(9) -0.004(7) -0.037(10) 0.049(9)
C7 0.235(17) 0.086(9) 0.154(13) 0.047(8) 0.079(12) 0.092(10)
C23 0.124(8) 0.075(6) 0.122(7) 0.001(5) 0.021(6) 0.057(6)
C12 0.076(8) 0.071(7) 0.194(12) 0.050(7) 0.054(8) 0.036(6)
C9 0.163(12) 0.094(8) 0.178(13) 0.075(9) 0.122(11) 0.086(8)
C14 0.065(7) 0.076(7) 0.254(16) 0.046(8) -0.017(8) 0.019(6)
C8 0.31(2) 0.092(10) 0.087(8) 0.032(7) 0.072(13) 0.114(13)
C18 0.089(6) 0.104(7) 0.111(7) 0.020(6) 0.027(5) 0.038(6)
C1 0.115(9) 0.069(6) 0.106(7) 0.011(5) -0.042(7) 0.002(5)
C2 0.152(11) 0.100(9) 0.126(10) 0.023(7) -0.045(9) 0.011(7)

loop_
_atom_type_symbol
_atom_type_description
_atom_type_scat_dispersion_real
_atom_type_scat_dispersion_imag
_atom_type_scat_source
C C 0.0033 0.0016 'International Tables Vol C Tables 4.2.6.8 and 6.1.1.4'
H H 0.0000 0.0000 'International Tables Vol C Tables 4.2.6.8 and 6.1.1.4'
Gd Gd -0.1653 3.9035 'International Tables Vol C Tables 4.2.6.8 and 6.1.1.4'
N N 0.0061 0.0033 'International Tables Vol C Tables 4.2.6.8 and 6.1.1.4'
O O 0.0106 0.0060 'International Tables Vol C Tables 4.2.6.8 and 6.1.1.4'

loop_
_geom_angle_atom_site_label_1
_geom_angle_atom_site_label_2
_geom_angle_atom_site_label_3
_geom_angle
C10 C11 C12 123.0(15)
C10 C11 H8 118.5
C12 C11 H8 118.5
O4 Gd1 O1 83.10(17)
O4 Gd1 O2 82.64(17)
O1 Gd1 O2 72.02(18)
O4 Gd1 O3 75.80(16)
O1 Gd1 O3 139.04(17)
O2 Gd1 O3 70.77(18)
O4 Gd1 O5 126.25(17)
O1 Gd1 O5 80.61(17)
O2 Gd1 O5 137.41(19)
O3 Gd1 O5 139.85(17)
O4 Gd1 O6 75.50(17)
O1 Gd1 O6 70.34(17)
O2 Gd1 O6 138.21(18)
O3 Gd1 O6 134.23(17)
O5 Gd1 O6 50.77(16)
O4 Gd1 N1 155.2(2)
O1 Gd1 N1 85.0(2)
O2 Gd1 N1 73.0(2)
O3 Gd1 N1 99.9(2)
O5 Gd1 N1 72.63(19)
O6 Gd1 N1 120.35(19)
O4 Gd1 N3 77.9(2)
O1 Gd1 N3 137.4(2)
O2 Gd1 N3 140.74(18)
O3 Gd1 N3 71.55(18)
O5 Gd1 N3 80.60(18)
O6 Gd1 N3 68.09(19)
N1 Gd1 N3 124.5(3)
O4 Gd1 N2 134.2(2)
O1 Gd1 N2 142.1(2)
O2 Gd1 N2 112.8(2)
O3 Gd1 N2 70.29(18)
O5 Gd1 N2 71.48(17)
O6 Gd1 N2 107.91(19)
N1 Gd1 N2 62.8(3)
N3 Gd1 N2 62.9(3)
O4 Gd1 N4 100.98(19)
O1 Gd1 N4 74.33(16)
O2 Gd1 N4 145.44(18)
O3 Gd1 N4 143.67(17)
O5 Gd1 N4 25.27(16)
O6 Gd1 N4 25.51(16)
N1 Gd1 N4 96.6(2)
N3 Gd1 N4 72.42(17)
N2 Gd1 N4 89.35(18)
N4 O5 Gd1 98.0(4)
C26 O4 Gd1 132.7(5)
O7 N4 O5 119.9(7)
O7 N4 O6 123.5(7)
O5 N4 O6 116.6(6)
O7 N4 Gd1 176.6(6)
O5 N4 Gd1 56.7(3)
O6 N4 Gd1 59.9(3)
C19 O1 Gd1 130.9(5)
N4 O6 Gd1 94.6(4)
C21 O2 Gd1 130.0(5)
C24 O3 Gd1 130.0(4)
C6 N2 C17 121.1(9)
C6 N2 Gd1 120.1(7)
C17 N2 Gd1 118.5(6)
O3 C24 C25 125.6(7)
O3 C24 C23 115.2(7)
C25 C24 C23 119.2(7)
C1 N1 C5 121.4(9)
C1 N1 Gd1 117.9(6)
C5 N1 Gd1 120.4(7)
N2 C6 C5 120.5(9)
N2 C6 C7 124.6(12)
C5 C6 C7 114.9(12)
O4 C26 C25 125.5(7)
O4 C26 C27 115.2(7)
C25 C26 C27 119.2(7)
C24 C25 C26 127.0(7)
C24 C25 H13 116.5
C26 C25 H13 116.5
O2 C21 C20 123.9(8)
O2 C21 C22 116.1(8)
C20 C21 C22 120.0(8)
O1 C19 C20 124.2(8)
O1 C19 C18 116.4(8)
C20 C19 C18 119.4(8)
N2 C17 C9 118.7(12)
N2 C17 C16 118.5(8)
C9 C17 C16 122.8(12)
C15 N3 C16 118.6(9)
C15 N3 Gd1 120.9(6)
C16 N3 Gd1 119.9(7)
N3 C16 C17 119.0(9)
N3 C16 C12 121.1(11)
C17 C16 C12 119.9(10)
N1 C5 C4 119.7(12)
N1 C5 C6 115.1(8)
C4 C5 C6 125.2(12)
C21 C20 C19 125.1(8)
C21 C20 H12 117.5
C19 C20 H12 117.5
C26 C27 H17A 109.5
C26 C27 H17B 109.5
H17A C27 H17B 109.5
C26 C27 H17C 109.5
H17A C27 H17C 109.5
H17B C27 H17C 109.5
C2 C3 C4 124.4(12)
C2 C3 H3 117.8
C4 C3 H3 117.8
C14 C13 C12 120.6(12)
C14 C13 H9 119.7
C12 C13 H9 119.7
N3 C15 C14 122.9(11)
N3 C15 H11 118.6
C14 C15 H11 118.6
C9 C10 C11 121.0(16)
C9 C10 H7 119.5
C11 C10 H7 119.5
C21 C22 H15D 109.5
C21 C22 H15E 109.5
H15D C22 H15E 109.5
C21 C22 H15F 109.5
H15D C22 H15F 109.5
H15E C22 H15F 109.5
C5 C4 C3 117.5(13)
C5 C4 H4 121.3
C3 C4 H4 121.3
C8 C7 C6 112.1(15)
C8 C7 H5 123.9
C6 C7 H5 123.9
C24 C23 H16A 109.5
C24 C23 H16B 109.5
H16A C23 H16B 109.5
C24 C23 H16C 109.5
H16A C23 H16C 109.5
H16B C23 H16C 109.5
C13 C12 C11 125.9(13)
C13 C12 C16 118.4(12)
C11 C12 C16 115.6(13)
C10 C9 C8 123.1(14)
C10 C9 C17 117.6(16)
C8 C9 C17 119.2(14)
C13 C14 C15 118.4(13)
C13 C14 H10 120.8
C15 C14 H10 120.8
C7 C8 C9 124.2(14)
C7 C8 H6 117.9
C9 C8 H6 117.9
C19 C18 H14D 109.5
C19 C18 H14E 109.5
H14D C18 H14E 109.5
C19 C18 H14F 109.5
H14D C18 H14F 109.5
H14E C18 H14F 109.5
N1 C1 C2 122.7(11)
N1 C1 H1 118.7
C2 C1 H1 118.7
C3 C2 C1 114.2(12)
C3 C2 H2 122.9
C1 C2 H2 122.9

loop_
_geom_bond_atom_site_label_1
_geom_bond_atom_site_label_2
_geom_bond_distance
Gd1 O1 2.337(5)
Gd1 O2 2.372(5)
Gd1 O3 2.384(5)
Gd1 O4 2.311(5)
Gd1 O5 2.503(5)
Gd1 O6 2.572(5)
Gd1 N1 2.582(7)
Gd1 N2 2.602(6)
Gd1 N3 2.595(7)
Gd1 N4 2.965(6)
O1 C19 1.266(9)
O2 C21 1.254(9)
O3 C24 1.270(8)
O4 C26 1.263(8)
O5 N4 1.278(7)
N1 C1 1.315(11)
N1 C5 1.382(11)
N2 C6 1.293(11)
N2 C17 1.367(11)
N3 C15 1.321(11)
N3 C16 1.327(10)
N4 O7 1.208(7)
N4 O6 1.281(7)
C1 C2 1.438(13)
C1 H1 0.9300
C2 H2 0.9300
C3 C2 1.376(17)
C3 C4 1.395(17)
C3 H3 0.9300
C4 H4 0.9300
C5 C4 1.386(14)
C6 C5 1.453(14)
C6 C7 1.482(15)
C7 C8 1.37(2)
C7 H5 0.9300
C8 H6 0.9300
C9 C8 1.385(19)
C10 C9 1.38(2)
C10 H7 0.9300
C11 C10 1.41(2)
C11 C12 1.426(18)
C11 H8 0.9300
C13 C14 1.333(16)
C13 C12 1.364(15)
C13 H9 0.9300
C14 H10 0.9300
C15 C14 1.416(13)
C15 H11 0.9300
C16 C12 1.431(13)
C17 C9 1.406(13)
C17 C16 1.418(13)
C18 H14D 0.9600
C18 H14E 0.9600
C18 H14F 0.9600
C19 C20 1.400(11)
C19 C18 1.509(11)
C20 H12 0.9300
C21 C20 1.393(12)
C21 C22 1.513(11)
C22 H15D 0.9600
C22 H15E 0.9600
C22 H15F 0.9600
C23 H16A 0.9600
C23 H16B 0.9600
C23 H16C 0.9600
C24 C25 1.382(10)
C24 C23 1.499(10)
C25 H13 0.9300
C26 C25 1.395(10)
C26 C27 1.515(10)
C27 H17A 0.9600
C27 H17B 0.9600
C27 H17C 0.9600
